data_4083550
loop_
_publ_author_name
'Fu, Chen'
'Harms, Klaus'
'Zhang, Lilu'
'Meggers, Eric'

_publ_section_title
;
 DNA Mismatch Recognition by a Hexacoordinate Silicon Sandwich--Ruthenium
 Hybrid Complex
;
_journal_issue 12
_journal_name_full Organometallics
_journal_page_first 3219
_journal_paper_doi 10.1021/om500367a
_journal_volume 33
_journal_year 2014
_chemical_formula_moiety 'C50 H39 N4 O2 Ru Si, 3(F6 P), C3 H6 O'
_chemical_formula_sum 'C53 H45 F18 N4 O3 P3 Ru Si'
_chemical_formula_weight 1350.00
_chemical_name_systematic
; 
 ? 
;
_space_group_crystal_system monoclinic
_space_group_IT_number 14
_space_group_name_Hall '-P 2ybc'
_space_group_name_H-M_alt 'P 1 21/c 1'
_symmetry_space_group_name_Hall '-P 2ybc'
_symmetry_space_group_name_H-M 'P 1 21/c 1'
_atom_sites_solution_hydrogens geom
_atom_sites_solution_primary direct
_atom_sites_solution_secondary difmap
_audit_creation_method SHELXL-2013
_cell_angle_alpha 90
_cell_angle_beta 92.1125(16)
_cell_angle_gamma 90
_cell_formula_units_Z 4
_cell_length_a 13.2610(5)
_cell_length_b 13.0303(6)
_cell_length_c 30.4909(13)
_cell_measurement_reflns_used 9852
_cell_measurement_temperature 100(2)
_cell_measurement_theta_max 27.4737
_cell_measurement_theta_min 2.3081
_cell_volume 5265.1(4)
_computing_cell_refinement 'SAINT V8.34A (Bruker AXS Inc., 2013)'
_computing_data_collection 'BRUKER APEX II'
_computing_data_reduction 'SAINT V8.34A (Bruker AXS Inc., 2013)'
_computing_molecular_graphics 'DIAMOND (Crystal Impact)'
_computing_structure_refinement 'SHELXL-2013 (Sheldrick, 2013)'
_computing_structure_solution 'SHELXS-97 (Sheldrick, 2008)'
_diffrn_ambient_temperature 100(2)
_diffrn_detector_area_resol_mean 10.4167
_diffrn_measured_fraction_theta_full 0.999
_diffrn_measured_fraction_theta_max 0.999
_diffrn_measurement_device_type 'Bruker D8 QUEST area detector'
_diffrn_measurement_method '\w and \f scans'
_diffrn_radiation_type MoK\a
_diffrn_radiation_wavelength 0.71073
_diffrn_reflns_av_R_equivalents 0.0378
_diffrn_reflns_av_unetI/netI 0.0542
_diffrn_reflns_Laue_measured_fraction_full 0.999
_diffrn_reflns_Laue_measured_fraction_max 0.999
_diffrn_reflns_limit_h_max 16
_diffrn_reflns_limit_h_min -15
_diffrn_reflns_limit_k_max 12
_diffrn_reflns_limit_k_min -15
_diffrn_reflns_limit_l_max 36
_diffrn_reflns_limit_l_min -24
_diffrn_reflns_number 25495
_diffrn_reflns_point_group_measured_fraction_full 0.999
_diffrn_reflns_point_group_measured_fraction_max 0.999
_diffrn_reflns_theta_full 25.242
_diffrn_reflns_theta_max 25.500
_diffrn_reflns_theta_min 2.275
_diffrn_source 'microfocus sealed X-ray tube'
_exptl_absorpt_coefficient_mu 0.526
_exptl_absorpt_correction_T_max 0.95
_exptl_absorpt_correction_T_min 0.85
_exptl_absorpt_correction_type multi-scan
_exptl_absorpt_process_details 'SADABS V2012/1 (Bruker AXS Inc.)'
_exptl_crystal_colour colourless
_exptl_crystal_density_diffrn 1.703
_exptl_crystal_density_method 'not measured'
_exptl_crystal_description prism
_exptl_crystal_F_000 2720
_exptl_crystal_size_max 0.264
_exptl_crystal_size_mid 0.157
_exptl_crystal_size_min 0.106
_refine_diff_density_max 1.162
_refine_diff_density_min -1.027
_refine_diff_density_rms 0.096
_refine_ls_extinction_method none
_refine_ls_goodness_of_fit_ref 1.079
_refine_ls_hydrogen_treatment constr
_refine_ls_matrix_type full
_refine_ls_number_parameters 947
_refine_ls_number_reflns 9798
_refine_ls_number_restraints 441
_refine_ls_restrained_S_all 1.091
_refine_ls_R_factor_all 0.0915
_refine_ls_R_factor_gt 0.0671
_refine_ls_shift/su_max 0.000
_refine_ls_shift/su_mean 0.000
_refine_ls_structure_factor_coef Fsqd
_refine_ls_weighting_details 'w=1/[\s^2^(Fo^2^)+(0.0745P)^2^+14.0398P] where P=(Fo^2^+2Fc^2^)/3'
_refine_ls_weighting_scheme calc
_refine_ls_wR_factor_gt 0.1675
_refine_ls_wR_factor_ref 0.1806
_reflns_Friedel_coverage 0.000
_reflns_number_gt 7298
_reflns_number_total 9798
_reflns_threshold_expression 'I > 2\s(I)'
_cod_data_source_file om500367a_si_002.cif
_cod_data_source_block RuSi1
_cod_depositor_comments 'Adding full bibliography for 4083550.cif.'
_cod_database_code 4083550
_shelx_space_group_comment
; 
The symmetry employed for this shelxl refinement is uniquely defined 
by the following loop, which should always be used as a source of 
symmetry information in preference to the above space-group names. 
They are only intended as comments. 
;
_shelx_estimated_absorpt_t_min 0.874
_shelx_estimated_absorpt_t_max 0.946
_shelxl_version_number 2013-4

loop_
_space_group_symop_operation_xyz
'x, y, z'
'-x, y+1/2, -z+1/2'
'-x, -y, -z'
'x, -y-1/2, z-1/2'

loop_
_atom_site_label
_atom_site_type_symbol
_atom_site_fract_x
_atom_site_fract_y
_atom_site_fract_z
_atom_site_U_iso_or_equiv
_atom_site_adp_type
_atom_site_occupancy
_atom_site_site_symmetry_order
_atom_site_calc_flag
_atom_site_refinement_flags_posn
_atom_site_refinement_flags_adp
_atom_site_refinement_flags_occupancy
_atom_site_disorder_assembly
_atom_site_disorder_group
N1 N 0.7773(3) 0.6623(3) 0.48051(13) 0.0340(9) Uani 1 1 d . . . . .
C2 C 0.8727(4) 0.6476(4) 0.49809(16) 0.0368(12) Uani 1 1 d . . . . .
C3 C 0.9505(4) 0.6816(4) 0.47233(16) 0.0375(12) Uani 1 1 d . . . . .
N4 N 0.9216(3) 0.7269(3) 0.43421(13) 0.0353(9) Uani 1 1 d . . . . .
C5 C 0.9919(4) 0.7638(4) 0.40815(18) 0.0445(13) Uani 1 1 d . . . . .
H5 H 0.9720 0.7946 0.3809 0.053 Uiso 1 1 calc R U . . .
C6 C 1.0941(4) 0.7578(5) 0.4205(2) 0.0526(15) Uani 1 1 d . . . . .
H6 H 1.1430 0.7874 0.4023 0.063 Uiso 1 1 calc R U . . .
C7 C 1.1241(4) 0.7097(5) 0.4584(2) 0.0580(17) Uani 1 1 d . . . . .
H7 H 1.1939 0.7027 0.4659 0.070 Uiso 1 1 calc R U . . .
C8 C 1.0518(4) 0.6705(5) 0.48638(18) 0.0476(14) Uani 1 1 d . . . . .
C9 C 1.0717(4) 0.6188(6) 0.52711(19) 0.0580(17) Uani 1 1 d . . . . .
H9 H 1.1396 0.6064 0.5367 0.070 Uiso 1 1 calc R U . . .
C10 C 0.9964(5) 0.5874(5) 0.5521(2) 0.0583(17) Uani 1 1 d . . . . .
H10 H 1.0125 0.5549 0.5794 0.070 Uiso 1 1 calc R U . . .
C11 C 0.8917(4) 0.6017(5) 0.53874(16) 0.0435(13) Uani 1 1 d . . . . .
C12 C 0.8082(4) 0.5734(5) 0.56287(18) 0.0510(15) Uani 1 1 d . . . . .
H12 H 0.8177 0.5431 0.5911 0.061 Uiso 1 1 calc R U . . .
C13 C 0.7140(4) 0.5896(5) 0.54565(18) 0.0498(14) Uani 1 1 d . . . . .
H13 H 0.6571 0.5706 0.5619 0.060 Uiso 1 1 calc R U . . .
C14 C 0.6998(4) 0.6341(4) 0.50415(16) 0.0407(12) Uani 1 1 d . . . . .
H14 H 0.6331 0.6445 0.4926 0.049 Uiso 1 1 calc R U . . .
N15 N 0.7520(3) 0.8495(3) 0.43939(14) 0.0388(10) Uani 1 1 d . . . . .
C16 C 0.6514(4) 0.8717(4) 0.43710(17) 0.0410(12) Uani 1 1 d . . . . .
C17 C 0.5880(4) 0.7923(4) 0.42288(16) 0.0387(12) Uani 1 1 d . . . . .
N18 N 0.6353(3) 0.7024(3) 0.41475(13) 0.0349(9) Uani 1 1 d . . . . .
C19 C 0.5804(4) 0.6210(4) 0.40157(16) 0.0397(12) Uani 1 1 d . . . . .
H19 H 0.6126 0.5571 0.3967 0.048 Uiso 1 1 calc R U . . .
C20 C 0.4755(4) 0.6297(5) 0.39498(18) 0.0484(14) Uani 1 1 d . . . . .
H20 H 0.4372 0.5723 0.3847 0.058 Uiso 1 1 calc R U . . .
C21 C 0.4284(4) 0.7201(5) 0.40322(18) 0.0505(15) Uani 1 1 d . . . . .
H21 H 0.3573 0.7251 0.3987 0.061 Uiso 1 1 calc R U . . .
C22 C 0.4826(4) 0.8048(5) 0.41802(17) 0.0450(14) Uani 1 1 d . . . . .
C23 C 0.4440(5) 0.9036(6) 0.42912(19) 0.0576(17) Uani 1 1 d . . . . .
H23 H 0.3732 0.9150 0.4267 0.069 Uiso 1 1 calc R U . . .
C24 C 0.5048(5) 0.9811(6) 0.4429(2) 0.0611(17) Uani 1 1 d . . . . .
H24 H 0.4759 1.0456 0.4497 0.073 Uiso 1 1 calc R U . . .
C25 C 0.6120(5) 0.9681(5) 0.44742(19) 0.0515(15) Uani 1 1 d . . . . .
C26 C 0.6823(6) 1.0431(5) 0.4612(2) 0.0666(18) Uani 1 1 d . . . . .
H26 H 0.6597 1.1093 0.4694 0.080 Uiso 1 1 calc R U . . .
C27 C 0.7823(5) 1.0216(5) 0.4628(2) 0.0623(17) Uani 1 1 d . . . . .
H27 H 0.8294 1.0733 0.4716 0.075 Uiso 1 1 calc R U . . .
C28 C 0.8165(5) 0.9243(4) 0.45164(19) 0.0495(14) Uani 1 1 d . . . . .
H28 H 0.8870 0.9106 0.4527 0.059 Uiso 1 1 calc R U . . .
C29 C 0.8170(3) 0.6743(4) 0.34133(15) 0.0337(11) Uani 1 1 d . . . . .
C30 C 0.8175(3) 0.5823(4) 0.36122(15) 0.0342(11) Uani 1 1 d . . . . .
C31 C 0.8388(3) 0.4875(4) 0.33933(15) 0.0346(11) Uani 1 1 d . . . . .
C32 C 0.8320(4) 0.3921(4) 0.35876(18) 0.0409(12) Uani 1 1 d . . . . .
H32 H 0.8120 0.3870 0.3883 0.049 Uiso 1 1 calc R U . . .
C33 C 0.8543(4) 0.3038(5) 0.3357(2) 0.0532(15) Uani 1 1 d . . . . .
H33 H 0.8511 0.2387 0.3497 0.064 Uiso 1 1 calc R U . . .
C34 C 0.8809(5) 0.3102(5) 0.2925(2) 0.0569(16) Uani 1 1 d . . . . .
H34 H 0.8937 0.2489 0.2768 0.068 Uiso 1 1 calc R U . . .
C35 C 0.8895(4) 0.4050(5) 0.27134(19) 0.0505(15) Uani 1 1 d . . . . .
C36 C 0.9184(5) 0.4139(6) 0.2267(2) 0.0622(18) Uani 1 1 d . . . . .
H36 H 0.9343 0.3535 0.2109 0.075 Uiso 1 1 calc R U . . .
C37 C 0.9236(4) 0.5043(6) 0.2069(2) 0.0574(17) Uani 1 1 d . . . . .
H37 H 0.9435 0.5067 0.1773 0.069 Uiso 1 1 calc R U . . .
C38 C 0.9000(4) 0.5990(5) 0.22873(18) 0.0512(15) Uani 1 1 d . . . . .
C39 C 0.8991(4) 0.6948(6) 0.2076(2) 0.0577(17) Uani 1 1 d . . . . .
H39 H 0.9062 0.6969 0.1751 0.069 Uiso 1 1 calc R U . . .
C40 C 0.8722(5) 0.7847(6) 0.2293(2) 0.0571(17) Uani 1 1 d . . . . .
H40 H 0.8612 0.8494 0.2121 0.069 Uiso 1 1 calc R U . . .
C41 C 0.8428(4) 0.7800(5) 0.27389(19) 0.0498(14) Uani 1 1 d . . . . .
H41 H 0.8110 0.8412 0.2875 0.060 Uiso 1 1 calc R U . . .
C42 C 0.8442(4) 0.6856(4) 0.29621(17) 0.0404(12) Uani 1 1 d . . . . .
C43 C 0.8721(4) 0.5932(5) 0.27388(17) 0.0418(13) Uani 1 1 d . . . . .
C44 C 0.8671(4) 0.4958(4) 0.29537(17) 0.0413(12) Uani 1 1 d . . . . .
C45 C 0.5924(5) 0.7019(7) 0.2469(2) 0.067(2) Uani 1 1 d . . . . .
C46 C 0.6131(5) 0.7421(6) 0.2044(2) 0.0642(18) Uani 1 1 d . . . . .
C47 C 0.6409(4) 0.6602(5) 0.17781(18) 0.0492(14) Uani 1 1 d . . . . .
C48 C 0.6406(4) 0.5685(5) 0.2015(2) 0.0511(15) Uani 1 1 d . . . . .
C49 C 0.6092(4) 0.5938(6) 0.2449(2) 0.064(2) Uani 1 1 d . . . . .
C50 C 0.5542(6) 0.7596(9) 0.2863(3) 0.109(4) Uani 1 1 d . . . . .
H50A H 0.5800 0.7267 0.3134 0.164 Uiso 1 1 calc R U . . .
H50B H 0.4803 0.7585 0.2855 0.164 Uiso 1 1 calc R U . . .
H50C H 0.5778 0.8308 0.2856 0.164 Uiso 1 1 calc R U . . .
C51 C 0.6016(7) 0.8531(7) 0.1899(3) 0.106(3) Uani 1 1 d . . . . .
H51A H 0.6535 0.8696 0.1689 0.159 Uiso 1 1 calc R U . . .
H51B H 0.6094 0.8983 0.2155 0.159 Uiso 1 1 calc R U . . .
H51C H 0.5346 0.8632 0.1760 0.159 Uiso 1 1 calc R U . . .
C52 C 0.6613(5) 0.6725(7) 0.1298(2) 0.076(2) Uani 1 1 d . . . . .
H52A H 0.6957 0.6111 0.1193 0.114 Uiso 1 1 calc R U . . .
H52B H 0.7042 0.7328 0.1257 0.114 Uiso 1 1 calc R U . . .
H52C H 0.5973 0.6816 0.1131 0.114 Uiso 1 1 calc R U . . .
C53 C 0.6616(5) 0.4641(6) 0.1844(3) 0.085(2) Uani 1 1 d . . . . .
H53A H 0.6884 0.4207 0.2083 0.127 Uiso 1 1 calc R U . . .
H53B H 0.7113 0.4689 0.1614 0.127 Uiso 1 1 calc R U . . .
H53C H 0.5991 0.4340 0.1721 0.127 Uiso 1 1 calc R U . . .
C54 C 0.5944(6) 0.5199(9) 0.2810(3) 0.109(4) Uani 1 1 d . . . . .
H54A H 0.6339 0.4577 0.2759 0.164 Uiso 1 1 calc R U . . .
H54B H 0.5227 0.5020 0.2820 0.164 Uiso 1 1 calc R U . . .
H54C H 0.6168 0.5510 0.3089 0.164 Uiso 1 1 calc R U . . .
C55 C 0.6696(6) 0.0396(7) 0.3311(2) 0.074(2) Uani 1 1 d . . . . .
C56 C 0.6390(5) 0.1419(8) 0.3137(3) 0.100(3) Uani 1 1 d . . . . .
H56A H 0.5652 0.1464 0.3119 0.150 Uiso 1 1 calc R U . . .
H56B H 0.6657 0.1512 0.2844 0.150 Uiso 1 1 calc R U . . .
H56C H 0.6660 0.1955 0.3334 0.150 Uiso 1 1 calc R U . . .
C57 C 0.7788(6) 0.0225(6) 0.3391(3) 0.079(2) Uani 1 1 d . . . . .
H57A H 0.7901 -0.0474 0.3500 0.119 Uiso 1 1 calc R U . . .
H57B H 0.8049 0.0719 0.3609 0.119 Uiso 1 1 calc R U . . .
H57C H 0.8138 0.0318 0.3116 0.119 Uiso 1 1 calc R U . . .
O1 O 0.7926(2) 0.7553(3) 0.36760(11) 0.0377(8) Uani 1 1 d . . . . .
O2 O 0.7951(2) 0.5856(2) 0.40476(10) 0.0311(7) Uani 1 1 d . . . . .
O50 O 0.6065(5) -0.0257(6) 0.3396(2) 0.118(2) Uani 1 1 d . . . . .
Si1 Si 0.77948(10) 0.71100(11) 0.42047(4) 0.0322(3) Uani 1 1 d . . . . .
Ru1 Ru 0.74797(3) 0.67243(4) 0.23357(2) 0.04557(17) Uani 1 1 d . . . . .
P1 P 0.1843(12) 0.6049(13) 0.3212(5) 0.108(5) Uani 0.278(10) 1 d D U P A 1
F1 F 0.1143(19) 0.634(2) 0.2814(8) 0.138(7) Uani 0.278(10) 1 d D U P A 1
F2 F 0.1959(17) 0.7196(13) 0.3345(8) 0.116(6) Uani 0.278(10) 1 d D U P A 1
F3 F 0.2589(14) 0.5643(18) 0.3589(7) 0.112(6) Uani 0.278(10) 1 d D U P A 1
F4 F 0.1807(18) 0.4909(14) 0.3040(10) 0.141(7) Uani 0.278(10) 1 d D U P A 1
F5 F 0.0890(12) 0.5855(18) 0.3488(6) 0.101(6) Uani 0.278(10) 1 d D U P A 1
F6 F 0.2800(17) 0.627(2) 0.2933(7) 0.124(6) Uani 0.278(10) 1 d D U P A 1
P1A P 0.1927(3) 0.6045(3) 0.31759(11) 0.0499(12) Uani 0.722(10) 1 d D U P A 2
F1A F 0.1555(6) 0.5854(6) 0.26920(18) 0.092(2) Uani 0.722(10) 1 d D U P A 2
F2A F 0.2322(7) 0.7140(7) 0.3067(4) 0.125(3) Uani 0.722(10) 1 d D U P A 2
F3A F 0.2297(4) 0.6178(5) 0.36841(16) 0.0593(17) Uani 0.722(10) 1 d D U P A 2
F4A F 0.1574(8) 0.4932(6) 0.3304(2) 0.117(3) Uani 0.722(10) 1 d D U P A 2
F5A F 0.0878(5) 0.6537(8) 0.3270(3) 0.107(3) Uani 0.722(10) 1 d D U P A 2
F6A F 0.3036(6) 0.5684(8) 0.3080(3) 0.119(3) Uani 0.722(10) 1 d D U P A 2
P2 P 0.0793(3) 0.0832(3) 0.42901(12) 0.0594(12) Uani 0.789(13) 1 d D U P B 1
F7 F 0.0895(6) 0.1829(6) 0.3989(2) 0.082(2) Uani 0.789(13) 1 d D U P B 1
F8 F -0.0165(4) 0.0463(7) 0.40032(19) 0.077(2) Uani 0.789(13) 1 d D U P B 1
F9 F 0.0687(5) -0.0161(5) 0.4591(2) 0.0669(18) Uani 0.789(13) 1 d D U P B 1
F10 F 0.1758(5) 0.1221(6) 0.45748(17) 0.074(2) Uani 0.789(13) 1 d D U P B 1
F11 F 0.1505(4) 0.0206(5) 0.3977(2) 0.0741(19) Uani 0.789(13) 1 d D U P B 1
F12 F 0.0094(6) 0.1458(4) 0.4608(2) 0.080(2) Uani 0.789(13) 1 d D U P B 1
P2A P 0.0601(16) 0.0775(14) 0.4259(6) 0.097(6) Uani 0.211(13) 1 d D U P B 2
F7A F 0.082(3) 0.152(2) 0.3865(7) 0.104(8) Uani 0.211(13) 1 d D U P B 2
F8A F -0.001(2) -0.002(2) 0.3959(8) 0.101(8) Uani 0.211(13) 1 d D U P B 2
F9A F 0.043(3) 0.004(2) 0.4671(8) 0.097(8) Uani 0.211(13) 1 d D U P B 2
F10A F 0.121(3) 0.1549(19) 0.4585(7) 0.096(7) Uani 0.211(13) 1 d D U P B 2
F11A F 0.1625(17) 0.0183(19) 0.4180(10) 0.101(7) Uani 0.211(13) 1 d D U P B 2
F12A F -0.040(2) 0.1399(18) 0.4359(11) 0.115(7) Uani 0.211(13) 1 d D U P B 2
P3 P 0.610(3) 0.337(3) 0.4530(11) 0.046(9) Uani 0.072(13) 1 d D U P C 1
F13 F 0.689(4) 0.263(3) 0.4328(16) 0.044(10) Uani 0.072(13) 1 d D U P C 1
F14 F 0.571(5) 0.373(3) 0.4053(14) 0.048(10) Uani 0.072(13) 1 d D U P C 1
F16 F 0.527(3) 0.411(3) 0.474(2) 0.053(10) Uani 0.072(13) 1 d D U P C 1
F17 F 0.646(5) 0.300(5) 0.5015(12) 0.044(10) Uani 0.072(13) 1 d D U P C 1
F18 F 0.527(4) 0.247(3) 0.452(2) 0.048(10) Uani 0.072(13) 1 d D U P C 1
F19 F 0.689(4) 0.428(4) 0.455(2) 0.049(10) Uani 0.072(13) 1 d D U P C 1
P3A P 0.5893(2) 0.3333(2) 0.45844(10) 0.0426(7) Uani 0.928(13) 1 d D U P C 2
F13A F 0.6427(5) 0.2683(4) 0.42231(16) 0.0688(15) Uani 0.928(13) 1 d D U P C 2
F14A F 0.5223(4) 0.3907(4) 0.42135(19) 0.0650(16) Uani 0.928(13) 1 d D U P C 2
F16A F 0.5359(3) 0.3981(3) 0.4953(2) 0.0567(13) Uani 0.928(13) 1 d D U P C 2
F17A F 0.6552(4) 0.2746(4) 0.49616(14) 0.0491(12) Uani 0.928(13) 1 d D U P C 2
F18A F 0.5041(3) 0.2467(4) 0.46192(18) 0.0552(13) Uani 0.928(13) 1 d D U P C 2
F19A F 0.6739(3) 0.4195(4) 0.4557(2) 0.0619(13) Uani 0.928(13) 1 d D U P C 2

loop_
_atom_site_aniso_label
_atom_site_aniso_U_11
_atom_site_aniso_U_22
_atom_site_aniso_U_33
_atom_site_aniso_U_23
_atom_site_aniso_U_13
_atom_site_aniso_U_12
N1 0.026(2) 0.040(2) 0.035(2) -0.0051(19) -0.0092(17) 0.0046(18)
C2 0.030(3) 0.041(3) 0.039(3) -0.007(2) -0.011(2) 0.006(2)
C3 0.029(2) 0.045(3) 0.038(3) -0.007(2) -0.008(2) 0.002(2)
N4 0.027(2) 0.037(2) 0.041(2) -0.0052(19) -0.0068(18) -0.0036(18)
C5 0.038(3) 0.048(3) 0.047(3) -0.004(3) -0.005(2) -0.010(3)
C6 0.028(3) 0.063(4) 0.066(4) -0.010(3) 0.000(3) -0.014(3)
C7 0.025(3) 0.082(5) 0.066(4) -0.018(4) -0.011(3) -0.003(3)
C8 0.028(3) 0.063(4) 0.050(3) -0.013(3) -0.013(2) 0.000(3)
C9 0.030(3) 0.089(5) 0.053(4) -0.007(3) -0.021(3) 0.011(3)
C10 0.051(4) 0.077(5) 0.045(3) 0.002(3) -0.024(3) 0.013(3)
C11 0.041(3) 0.055(4) 0.033(3) -0.001(2) -0.011(2) 0.009(3)
C12 0.053(3) 0.061(4) 0.038(3) 0.008(3) -0.009(3) 0.005(3)
C13 0.044(3) 0.069(4) 0.037(3) 0.007(3) 0.002(2) 0.000(3)
C14 0.030(3) 0.054(3) 0.038(3) 0.000(2) -0.005(2) 0.003(2)
N15 0.038(2) 0.037(2) 0.041(2) -0.0020(19) -0.0097(19) 0.0035(19)
C16 0.039(3) 0.045(3) 0.039(3) 0.000(2) -0.007(2) 0.006(2)
C17 0.034(3) 0.046(3) 0.036(3) 0.006(2) -0.008(2) 0.007(2)
N18 0.027(2) 0.041(3) 0.036(2) 0.0031(18) -0.0103(17) -0.0011(18)
C19 0.031(3) 0.047(3) 0.041(3) 0.006(2) -0.006(2) 0.000(2)
C20 0.031(3) 0.067(4) 0.047(3) 0.005(3) -0.009(2) -0.012(3)
C21 0.029(3) 0.077(4) 0.045(3) 0.014(3) -0.004(2) 0.006(3)
C22 0.034(3) 0.060(4) 0.041(3) 0.009(3) -0.005(2) 0.008(3)
C23 0.047(3) 0.076(5) 0.049(3) 0.015(3) -0.001(3) 0.028(3)
C24 0.067(4) 0.060(4) 0.056(4) 0.006(3) 0.002(3) 0.027(4)
C25 0.058(4) 0.044(3) 0.051(3) 0.006(3) -0.004(3) 0.016(3)
C26 0.089(5) 0.040(4) 0.071(4) -0.007(3) -0.009(4) 0.009(3)
C27 0.074(5) 0.042(4) 0.069(4) -0.009(3) -0.014(3) -0.007(3)
C28 0.051(3) 0.042(3) 0.055(3) -0.004(3) -0.013(3) -0.006(3)
C29 0.027(2) 0.039(3) 0.035(2) 0.001(2) -0.0079(19) -0.004(2)
C30 0.023(2) 0.045(3) 0.034(3) -0.002(2) -0.0099(19) -0.006(2)
C31 0.020(2) 0.048(3) 0.034(3) -0.004(2) -0.0110(19) 0.000(2)
C32 0.034(3) 0.043(3) 0.044(3) -0.006(2) -0.009(2) -0.003(2)
C33 0.045(3) 0.047(4) 0.067(4) -0.001(3) -0.004(3) 0.002(3)
C34 0.047(3) 0.057(4) 0.066(4) -0.016(3) -0.004(3) 0.010(3)
C35 0.034(3) 0.065(4) 0.052(3) -0.013(3) -0.007(2) 0.002(3)
C36 0.044(3) 0.087(5) 0.055(4) -0.017(4) -0.005(3) 0.014(3)
C37 0.035(3) 0.096(6) 0.041(3) -0.007(3) -0.002(2) 0.005(3)
C38 0.028(3) 0.082(5) 0.043(3) 0.002(3) -0.005(2) -0.006(3)
C39 0.038(3) 0.091(5) 0.044(3) 0.008(3) -0.007(3) -0.012(3)
C40 0.049(3) 0.069(4) 0.053(4) 0.024(3) -0.008(3) -0.018(3)
C41 0.043(3) 0.056(4) 0.050(3) 0.011(3) -0.002(3) -0.013(3)
C42 0.029(3) 0.050(3) 0.042(3) 0.006(3) -0.009(2) -0.008(2)
C43 0.027(2) 0.059(4) 0.039(3) 0.001(3) -0.006(2) -0.004(2)
C44 0.026(2) 0.052(3) 0.046(3) -0.004(3) -0.006(2) -0.002(2)
C45 0.034(3) 0.106(6) 0.061(4) -0.015(4) -0.010(3) 0.001(3)
C46 0.046(3) 0.071(5) 0.073(4) 0.006(4) -0.026(3) 0.011(3)
C47 0.034(3) 0.067(4) 0.045(3) -0.009(3) -0.010(2) 0.009(3)
C48 0.033(3) 0.062(4) 0.057(4) 0.007(3) -0.018(3) -0.002(3)
C49 0.034(3) 0.106(6) 0.050(4) 0.024(4) -0.018(3) -0.022(3)
C50 0.055(5) 0.183(11) 0.090(6) -0.049(7) 0.005(4) 0.006(6)
C51 0.099(7) 0.078(6) 0.138(8) -0.014(6) -0.049(6) 0.025(5)
C52 0.063(4) 0.115(7) 0.049(4) 0.008(4) -0.015(3) 0.003(4)
C53 0.055(4) 0.066(5) 0.131(7) -0.011(5) -0.036(4) -0.001(4)
C54 0.061(5) 0.183(10) 0.082(5) 0.055(6) -0.025(4) -0.062(6)
C55 0.071(5) 0.079(5) 0.071(5) 0.002(4) -0.002(4) -0.029(4)
C56 0.039(4) 0.127(8) 0.132(8) 0.015(6) -0.021(4) -0.007(4)
C57 0.081(5) 0.062(5) 0.094(5) 0.015(4) -0.011(4) 0.005(4)
O1 0.0353(18) 0.037(2) 0.0402(19) 0.0056(16) -0.0124(15) -0.0050(15)
O2 0.0273(16) 0.0339(19) 0.0316(17) 0.0015(14) -0.0057(13) -0.0011(14)
O50 0.116(5) 0.126(6) 0.111(5) 0.017(4) -0.002(4) -0.057(5)
Si1 0.0246(6) 0.0357(7) 0.0356(7) 0.0007(6) -0.0092(5) -0.0018(5)
Ru1 0.0337(2) 0.0643(3) 0.0382(3) 0.0066(2) -0.00626(17) -0.0023(2)
P1 0.100(9) 0.091(9) 0.133(10) 0.011(7) -0.010(6) -0.014(7)
F1 0.142(12) 0.127(14) 0.143(12) 0.016(9) -0.025(9) -0.009(10)
F2 0.129(13) 0.093(9) 0.127(13) 0.003(8) 0.026(9) -0.020(8)
F3 0.082(10) 0.104(12) 0.148(12) 0.031(9) -0.017(8) -0.039(8)
F4 0.142(13) 0.105(10) 0.174(15) -0.007(9) -0.017(10) -0.012(8)
F5 0.081(8) 0.110(12) 0.111(11) 0.016(9) -0.028(7) -0.026(7)
F6 0.130(11) 0.108(13) 0.133(12) 0.001(9) 0.010(9) -0.021(9)
P1A 0.057(2) 0.048(2) 0.0445(17) -0.0042(13) -0.0116(13) -0.0012(15)
F1A 0.133(6) 0.089(5) 0.052(3) -0.003(3) -0.018(3) -0.005(4)
F2A 0.122(6) 0.088(5) 0.163(8) 0.037(5) -0.029(5) -0.028(4)
F3A 0.054(3) 0.067(4) 0.056(3) -0.014(2) -0.017(2) -0.004(3)
F4A 0.222(8) 0.078(4) 0.049(3) 0.004(3) -0.029(4) -0.056(4)
F5A 0.062(4) 0.152(7) 0.104(5) -0.043(5) -0.029(3) 0.014(4)
F6A 0.111(5) 0.158(8) 0.088(5) -0.007(5) 0.010(4) 0.049(4)
P2 0.0691(19) 0.080(2) 0.0301(15) -0.0078(13) 0.0065(12) -0.0336(15)
F7 0.102(4) 0.097(4) 0.047(3) 0.005(3) 0.012(3) -0.032(3)
F8 0.067(3) 0.110(5) 0.053(3) -0.017(3) 0.005(2) -0.034(3)
F9 0.089(4) 0.071(3) 0.041(3) -0.007(2) 0.011(2) -0.037(3)
F10 0.088(4) 0.088(4) 0.045(3) -0.001(3) -0.001(3) -0.049(3)
F11 0.073(3) 0.103(4) 0.047(3) -0.015(3) 0.012(2) -0.036(3)
F12 0.106(4) 0.081(4) 0.055(3) -0.019(3) 0.031(3) -0.032(3)
P2A 0.157(13) 0.080(9) 0.055(8) -0.011(6) 0.023(8) -0.043(8)
F7A 0.175(17) 0.084(12) 0.054(10) -0.011(8) 0.012(9) -0.051(10)
F8A 0.151(15) 0.074(12) 0.077(11) -0.011(8) 0.009(9) -0.029(10)
F9A 0.140(17) 0.087(12) 0.064(10) -0.002(8) 0.020(9) -0.042(10)
F10A 0.157(16) 0.072(11) 0.060(10) -0.013(8) 0.013(10) -0.035(10)
F11A 0.151(13) 0.081(11) 0.072(13) -0.004(9) 0.024(9) -0.044(9)
F12A 0.165(14) 0.095(12) 0.085(13) -0.009(9) 0.017(10) -0.028(9)
P3 0.046(15) 0.032(13) 0.060(15) -0.003(9) -0.012(10) -0.002(10)
F13 0.045(16) 0.030(14) 0.056(17) 0.000(11) -0.008(12) -0.006(11)
F14 0.050(18) 0.032(15) 0.062(15) -0.003(10) -0.014(11) -0.003(12)
F16 0.049(16) 0.036(14) 0.072(18) -0.003(12) -0.007(12) -0.001(11)
F17 0.040(17) 0.031(16) 0.060(15) -0.003(10) -0.006(11) -0.004(12)
F18 0.045(16) 0.034(14) 0.064(18) -0.001(11) -0.011(12) -0.002(11)
F19 0.049(16) 0.034(14) 0.062(18) -0.003(11) -0.010(12) -0.007(11)
P3A 0.0268(10) 0.0410(13) 0.0593(13) 0.0027(9) -0.0069(8) -0.0015(8)
F13A 0.069(3) 0.077(3) 0.061(3) 0.000(2) 0.004(2) 0.011(2)
F14A 0.049(3) 0.061(3) 0.084(3) 0.019(2) -0.020(2) 0.002(2)
F16A 0.040(2) 0.051(2) 0.080(3) -0.008(2) 0.001(2) 0.0021(16)
F17A 0.035(2) 0.047(3) 0.064(2) -0.0021(19) -0.0115(17) 0.0030(18)
F18A 0.035(2) 0.047(2) 0.082(3) 0.004(2) -0.0155(19) -0.0097(17)
F19A 0.033(2) 0.057(3) 0.095(3) 0.014(2) 0.000(2) -0.0103(18)

loop_
_atom_type_symbol
_atom_type_description
_atom_type_scat_dispersion_real
_atom_type_scat_dispersion_imag
_atom_type_scat_source
C C 0.0033 0.0016 'International Tables Vol C Tables 4.2.6.8 and 6.1.1.4'
H H 0.0000 0.0000 'International Tables Vol C Tables 4.2.6.8 and 6.1.1.4'
F F 0.0171 0.0103 'International Tables Vol C Tables 4.2.6.8 and 6.1.1.4'
N N 0.0061 0.0033 'International Tables Vol C Tables 4.2.6.8 and 6.1.1.4'
O O 0.0106 0.0060 'International Tables Vol C Tables 4.2.6.8 and 6.1.1.4'
P P 0.1023 0.0942 'International Tables Vol C Tables 4.2.6.8 and 6.1.1.4'
Ru Ru -1.2594 0.8363 'International Tables Vol C Tables 4.2.6.8 and 6.1.1.4'
Si Si 0.0817 0.0704 'International Tables Vol C Tables 4.2.6.8 and 6.1.1.4'

loop_
_geom_angle_atom_site_label_1
_geom_angle_atom_site_label_2
_geom_angle_atom_site_label_3
_geom_angle
C14 N1 C2 118.1(4)
C14 N1 Si1 129.9(3)
C2 N1 Si1 111.7(3)
N1 C2 C11 122.9(5)
N1 C2 C3 115.4(4)
C11 C2 C3 121.7(5)
N4 C3 C2 115.7(4)
N4 C3 C8 123.2(5)
C2 C3 C8 121.1(5)
C5 N4 C3 119.3(4)
C5 N4 Si1 127.4(4)
C3 N4 Si1 112.7(3)
N4 C5 C6 120.7(5)
N4 C5 H5 119.6
C6 C5 H5 119.6
C7 C6 C5 120.3(6)
C7 C6 H6 119.8
C5 C6 H6 119.8
C6 C7 C8 120.0(5)
C6 C7 H7 120.0
C8 C7 H7 120.0
C3 C8 C7 116.4(5)
C3 C8 C9 117.3(5)
C7 C8 C9 126.3(5)
C10 C9 C8 121.3(5)
C10 C9 H9 119.3
C8 C9 H9 119.3
C9 C10 C11 121.8(5)
C9 C10 H10 119.1
C11 C10 H10 119.1
C2 C11 C12 117.4(5)
C2 C11 C10 116.6(5)
C12 C11 C10 126.0(5)
C13 C12 C11 119.4(5)
C13 C12 H12 120.3
C11 C12 H12 120.3
C12 C13 C14 120.5(5)
C12 C13 H13 119.8
C14 C13 H13 119.8
N1 C14 C13 121.7(5)
N1 C14 H14 119.2
C13 C14 H14 119.2
C28 N15 C16 118.2(5)
C28 N15 Si1 129.5(4)
C16 N15 Si1 112.2(3)
N15 C16 C17 115.9(5)
N15 C16 C25 123.4(5)
C17 C16 C25 120.7(5)
N18 C17 C16 114.9(4)
N18 C17 C22 123.0(5)
C16 C17 C22 122.1(5)
C19 N18 C17 119.2(4)
C19 N18 Si1 127.1(4)
C17 N18 Si1 113.6(3)
N18 C19 C20 120.3(5)
N18 C19 H19 119.9
C20 C19 H19 119.9
C21 C20 C19 120.2(6)
C21 C20 H20 119.9
C19 C20 H20 119.9
C20 C21 C22 120.9(5)
C20 C21 H21 119.5
C22 C21 H21 119.5
C21 C22 C17 116.3(5)
C21 C22 C23 127.5(5)
C17 C22 C23 116.2(6)
C24 C23 C22 122.1(6)
C24 C23 H23 118.9
C22 C23 H23 118.9
C23 C24 C25 121.4(6)
C23 C24 H24 119.3
C25 C24 H24 119.3
C16 C25 C26 116.2(6)
C16 C25 C24 117.5(6)
C26 C25 C24 126.3(6)
C27 C26 C25 120.3(6)
C27 C26 H26 119.8
C25 C26 H26 119.8
C26 C27 C28 120.5(6)
C26 C27 H27 119.8
C28 C27 H27 119.8
N15 C28 C27 121.3(6)
N15 C28 H28 119.4
C27 C28 H28 119.4
C30 C29 O1 114.9(4)
C30 C29 C42 121.6(5)
O1 C29 C42 123.5(5)
C29 C30 O2 114.3(4)
C29 C30 C31 123.7(5)
O2 C30 C31 122.0(4)
C32 C31 C44 120.0(5)
C32 C31 C30 123.9(5)
C44 C31 C30 116.1(5)
C31 C32 C33 120.8(5)
C31 C32 H32 119.6
C33 C32 H32 119.6
C34 C33 C32 120.1(6)
C34 C33 H33 120.0
C32 C33 H33 120.0
C33 C34 C35 121.5(6)
C33 C34 H34 119.3
C35 C34 H34 119.3
C34 C35 C44 118.2(5)
C34 C35 C36 122.6(6)
C44 C35 C36 119.2(6)
C37 C36 C35 121.7(6)
C37 C36 H36 119.2
C35 C36 H36 119.2
C36 C37 C38 122.2(6)
C36 C37 H37 118.9
C38 C37 H37 118.9
C39 C38 C43 119.1(6)
C39 C38 C37 123.2(6)
C43 C38 C37 117.6(6)
C39 C38 Ru1 70.0(4)
C43 C38 Ru1 72.3(3)
C37 C38 Ru1 127.3(4)
C40 C39 C38 121.7(6)
C40 C39 Ru1 71.9(4)
C38 C39 Ru1 73.2(3)
C40 C39 H39 118.7
C38 C39 H39 118.7
Ru1 C39 H39 118.7
C39 C40 C41 119.8(6)
C39 C40 Ru1 71.2(4)
C41 C40 Ru1 71.7(3)
C39 C40 H40 119.6
C41 C40 H40 119.6
Ru1 C40 H40 119.6
C42 C41 C40 120.0(6)
C42 C41 Ru1 73.3(3)
C40 C41 Ru1 70.7(3)
C42 C41 H41 119.7
C40 C41 H41 119.7
Ru1 C41 H41 119.7
C41 C42 C43 120.1(5)
C41 C42 C29 123.5(5)
C43 C42 C29 116.4(5)
C41 C42 Ru1 70.2(3)
C43 C42 Ru1 71.6(3)
C29 C42 Ru1 130.1(3)
C44 C43 C42 120.6(5)
C44 C43 C38 120.1(5)
C42 C43 C38 119.2(5)
C44 C43 Ru1 127.4(4)
C42 C43 Ru1 71.4(3)
C38 C43 Ru1 70.4(3)
C31 C44 C35 119.5(5)
C31 C44 C43 121.4(5)
C35 C44 C43 119.1(5)
C49 C45 C46 106.6(6)
C49 C45 C50 125.4(8)
C46 C45 C50 127.9(8)
C49 C45 Ru1 70.3(4)
C46 C45 Ru1 71.2(4)
C50 C45 Ru1 126.0(5)
C47 C46 C45 108.0(6)
C47 C46 C51 125.7(7)
C45 C46 C51 126.2(8)
C47 C46 Ru1 71.7(3)
C45 C46 Ru1 70.0(3)
C51 C46 Ru1 126.2(5)
C48 C47 C46 110.2(6)
C48 C47 C52 126.7(6)
C46 C47 C52 122.9(6)
C48 C47 Ru1 70.9(3)
C46 C47 Ru1 70.7(3)
C52 C47 Ru1 127.9(4)
C47 C48 C49 106.7(6)
C47 C48 C53 126.6(6)
C49 C48 C53 126.7(7)
C47 C48 Ru1 71.6(3)
C49 C48 Ru1 69.6(3)
C53 C48 Ru1 126.9(4)
C45 C49 C48 108.5(6)
C45 C49 C54 125.8(8)
C48 C49 C54 125.8(8)
C45 C49 Ru1 70.8(4)
C48 C49 Ru1 71.5(3)
C54 C49 Ru1 124.6(4)
C45 C50 H50A 109.5
C45 C50 H50B 109.5
H50A C50 H50B 109.5
C45 C50 H50C 109.5
H50A C50 H50C 109.5
H50B C50 H50C 109.5
C46 C51 H51A 109.5
C46 C51 H51B 109.5
H51A C51 H51B 109.5
C46 C51 H51C 109.5
H51A C51 H51C 109.5
H51B C51 H51C 109.5
C47 C52 H52A 109.5
C47 C52 H52B 109.5
H52A C52 H52B 109.5
C47 C52 H52C 109.5
H52A C52 H52C 109.5
H52B C52 H52C 109.5
C48 C53 H53A 109.5
C48 C53 H53B 109.5
H53A C53 H53B 109.5
C48 C53 H53C 109.5
H53A C53 H53C 109.5
H53B C53 H53C 109.5
C49 C54 H54A 109.5
C49 C54 H54B 109.5
H54A C54 H54B 109.5
C49 C54 H54C 109.5
H54A C54 H54C 109.5
H54B C54 H54C 109.5
O50 C55 C57 122.2(8)
O50 C55 C56 121.2(8)
C57 C55 C56 116.6(6)
C55 C56 H56A 109.5
C55 C56 H56B 109.5
H56A C56 H56B 109.5
C55 C56 H56C 109.5
H56A C56 H56C 109.5
H56B C56 H56C 109.5
C55 C57 H57A 109.5
C55 C57 H57B 109.5
H57A C57 H57B 109.5
C55 C57 H57C 109.5
H57A C57 H57C 109.5
H57B C57 H57C 109.5
C29 O1 Si1 108.8(3)
C30 O2 Si1 109.4(3)
O2 Si1 O1 92.32(17)
O2 Si1 N18 92.84(17)
O1 Si1 N18 93.94(17)
O2 Si1 N4 92.03(17)
O1 Si1 N4 92.05(18)
N18 Si1 N4 172.12(19)
O2 Si1 N15 175.81(19)
O1 Si1 N15 89.59(18)
N18 Si1 N15 83.30(19)
N4 Si1 N15 91.64(18)
O2 Si1 N1 87.61(17)
O1 Si1 N1 175.08(17)
N18 Si1 N1 90.97(17)
N4 Si1 N1 83.03(17)
N15 Si1 N1 90.81(18)
C49 Ru1 C45 38.8(3)
C49 Ru1 C46 64.3(3)
C45 Ru1 C46 38.8(3)
C49 Ru1 C48 38.9(2)
C45 Ru1 C48 65.1(3)
C46 Ru1 C48 63.8(3)
C49 Ru1 C47 63.4(2)
C45 Ru1 C47 63.9(2)
C46 Ru1 C47 37.5(2)
C48 Ru1 C47 37.5(2)
C49 Ru1 C39 156.8(3)
C45 Ru1 C39 159.5(3)
C46 Ru1 C39 123.1(3)
C48 Ru1 C39 120.8(2)
C47 Ru1 C39 107.7(2)
C49 Ru1 C40 166.2(3)
C45 Ru1 C40 127.9(3)
C46 Ru1 C40 107.7(3)
C48 Ru1 C40 149.8(2)
C47 Ru1 C40 117.9(2)
C39 Ru1 C40 37.0(2)
C49 Ru1 C41 133.1(2)
C45 Ru1 C41 108.0(3)
C46 Ru1 C41 113.8(3)
C48 Ru1 C41 172.0(2)
C47 Ru1 C41 144.7(2)
C39 Ru1 C41 67.1(2)
C40 Ru1 C41 37.6(2)
C49 Ru1 C38 125.9(3)
C45 Ru1 C38 163.7(3)
C46 Ru1 C38 152.0(2)
C48 Ru1 C38 106.3(2)
C47 Ru1 C38 118.6(2)
C39 Ru1 C38 36.8(2)
C40 Ru1 C38 66.7(3)
C41 Ru1 C38 79.2(2)
C49 Ru1 C42 111.1(2)
C45 Ru1 C42 109.9(2)
C46 Ru1 C42 138.2(2)
C48 Ru1 C42 140.1(2)
C47 Ru1 C42 173.7(2)
C39 Ru1 C42 78.5(2)
C40 Ru1 C42 66.5(2)
C41 Ru1 C42 36.5(2)
C38 Ru1 C42 66.9(2)
C49 Ru1 C43 107.8(2)
C45 Ru1 C43 131.4(2)
C46 Ru1 C43 170.1(2)
C48 Ru1 C43 114.3(2)
C47 Ru1 C43 146.0(2)
C39 Ru1 C43 66.6(2)
C40 Ru1 C43 78.8(2)
C41 Ru1 C43 66.6(2)
C38 Ru1 C43 37.27(19)
C42 Ru1 C43 37.0(2)
F1 P1 F2 90.9(14)
F1 P1 F5 89.3(13)
F2 P1 F5 95.1(13)
F1 P1 F4 87.9(14)
F2 P1 F4 174.1(16)
F5 P1 F4 90.7(13)
F1 P1 F3 174.0(17)
F2 P1 F3 94.5(13)
F5 P1 F3 92.9(12)
F4 P1 F3 86.4(13)
F1 P1 F6 90.1(14)
F2 P1 F6 83.6(12)
F5 P1 F6 178.6(16)
F4 P1 F6 90.6(14)
F3 P1 F6 87.8(13)
F1A P1A F2A 92.4(5)
F1A P1A F5A 89.2(4)
F2A P1A F5A 88.4(6)
F1A P1A F4A 90.1(4)
F2A P1A F4A 177.1(5)
F5A P1A F4A 93.3(6)
F1A P1A F6A 92.3(5)
F2A P1A F6A 84.9(6)
F5A P1A F6A 173.2(6)
F4A P1A F6A 93.4(6)
F1A P1A F3A 176.8(4)
F2A P1A F3A 90.8(5)
F5A P1A F3A 91.2(4)
F4A P1A F3A 86.8(4)
F6A P1A F3A 87.6(4)
F12 P2 F8 91.1(4)
F12 P2 F11 179.2(4)
F8 P2 F11 89.7(4)
F12 P2 F9 90.0(4)
F8 P2 F9 89.2(4)
F11 P2 F9 89.8(4)
F12 P2 F7 89.8(4)
F8 P2 F7 90.7(4)
F11 P2 F7 90.3(4)
F9 P2 F7 179.8(5)
F12 P2 F10 88.8(4)
F8 P2 F10 179.0(4)
F11 P2 F10 90.4(4)
F9 P2 F10 91.8(3)
F7 P2 F10 88.3(3)
F7A P2A F8A 93.9(14)
F7A P2A F11A 90.0(15)
F8A P2A F11A 91.1(15)
F7A P2A F12A 90.5(15)
F8A P2A F12A 91.8(15)
F11A P2A F12A 177.1(17)
F7A P2A F9A 177.0(18)
F8A P2A F9A 88.7(14)
F11A P2A F9A 88.4(14)
F12A P2A F9A 91.0(14)
F7A P2A F10A 88.9(13)
F8A P2A F10A 177.2(16)
F11A P2A F10A 89.3(14)
F12A P2A F10A 87.8(14)
F9A P2A F10A 88.5(14)
F13 P3 F19 91.0(18)
F13 P3 F14 91.4(18)
F19 P3 F14 90.7(18)
F13 P3 F16 179(2)
F19 P3 F16 90.2(18)
F14 P3 F16 89.2(18)
F13 P3 F18 90.1(18)
F19 P3 F18 179(2)
F14 P3 F18 89.9(18)
F16 P3 F18 88.7(18)
F13 P3 F17 89.6(18)
F19 P3 F17 90.5(18)
F14 P3 F17 178(2)
F16 P3 F17 89.8(18)
F18 P3 F17 88.9(18)
F13A P3A F19A 90.4(3)
F13A P3A F16A 179.3(3)
F19A P3A F16A 89.8(3)
F13A P3A F14A 90.5(3)
F19A P3A F14A 90.4(3)
F16A P3A F14A 90.1(3)
F13A P3A F18A 90.2(3)
F19A P3A F18A 179.2(3)
F16A P3A F18A 89.6(2)
F14A P3A F18A 90.1(2)
F13A P3A F17A 89.9(3)
F19A P3A F17A 90.5(2)
F16A P3A F17A 89.5(3)
F14A P3A F17A 179.0(3)
F18A P3A F17A 89.0(2)

loop_
_geom_bond_atom_site_label_1
_geom_bond_atom_site_label_2
_geom_bond_distance
N1 C14 1.328(6)
N1 C2 1.369(6)
N1 Si1 1.939(4)
C2 C11 1.391(7)
C2 C3 1.392(7)
C3 N4 1.346(6)
C3 C8 1.402(7)
N4 C5 1.337(7)
N4 Si1 1.927(4)
C5 C6 1.395(7)
C5 H5 0.9500
C6 C7 1.362(9)
C6 H6 0.9500
C7 C8 1.403(9)
C7 H7 0.9500
C8 C9 1.429(8)
C9 C10 1.343(9)
C9 H9 0.9500
C10 C11 1.446(8)
C10 H10 0.9500
C11 C12 1.401(8)
C12 C13 1.354(8)
C12 H12 0.9500
C13 C14 1.398(7)
C13 H13 0.9500
C14 H14 0.9500
N15 C28 1.340(7)
N15 C16 1.364(6)
N15 Si1 1.933(4)
C16 C17 1.392(8)
C16 C25 1.401(8)
C17 N18 1.356(7)
C17 C22 1.410(7)
N18 C19 1.341(7)
N18 Si1 1.916(4)
C19 C20 1.402(7)
C19 H19 0.9500
C20 C21 1.362(9)
C20 H20 0.9500
C21 C22 1.384(9)
C21 H21 0.9500
C22 C23 1.430(9)
C23 C24 1.350(10)
C23 H23 0.9500
C24 C25 1.434(9)
C24 H24 0.9500
C25 C26 1.405(9)
C26 C27 1.353(10)
C26 H26 0.9500
C27 C28 1.394(9)
C27 H27 0.9500
C28 H28 0.9500
C29 C30 1.344(7)
C29 O1 1.371(6)
C29 C42 1.442(7)
C30 O2 1.372(6)
C30 C31 1.436(7)
C31 C32 1.381(8)
C31 C44 1.409(7)
C32 C33 1.386(8)
C32 H32 0.9500
C33 C34 1.378(9)
C33 H33 0.9500
C34 C35 1.400(9)
C34 H34 0.9500
C35 C44 1.429(8)
C35 C36 1.432(9)
C36 C37 1.328(10)
C36 H36 0.9500
C37 C38 1.442(9)
C37 H37 0.9500
C38 C39 1.403(9)
C38 C43 1.441(8)
C38 Ru1 2.241(6)
C39 C40 1.398(10)
C39 Ru1 2.201(6)
C39 H39 1.0000
C40 C41 1.429(8)
C40 Ru1 2.210(6)
C40 H40 1.0000
C41 C42 1.406(8)
C41 Ru1 2.223(6)
C41 H41 1.0000
C42 C43 1.438(8)
C42 Ru1 2.264(5)
C43 C44 1.432(8)
C43 Ru1 2.266(5)
C45 C49 1.428(11)
C45 C46 1.433(10)
C45 C50 1.521(10)
C45 Ru1 2.152(6)
C46 C47 1.399(9)
C46 C51 1.518(11)
C46 Ru1 2.167(6)
C47 C48 1.397(9)
C47 C52 1.507(9)
C47 Ru1 2.180(5)
C48 C49 1.439(9)
C48 C53 1.488(10)
C48 Ru1 2.171(6)
C49 C54 1.481(10)
C49 Ru1 2.145(6)
C50 H50A 0.9800
C50 H50B 0.9800
C50 H50C 0.9800
C51 H51A 0.9800
C51 H51B 0.9800
C51 H51C 0.9800
C52 H52A 0.9800
C52 H52B 0.9800
C52 H52C 0.9800
C53 H53A 0.9800
C53 H53B 0.9800
C53 H53C 0.9800
C54 H54A 0.9800
C54 H54B 0.9800
C54 H54C 0.9800
C55 O50 1.227(9)
C55 C57 1.476(10)
C55 C56 1.485(12)
C56 H56A 0.9800
C56 H56B 0.9800
C56 H56C 0.9800
C57 H57A 0.9800
C57 H57B 0.9800
C57 H57C 0.9800
O1 Si1 1.727(4)
O2 Si1 1.717(4)
P1 F1 1.549(16)
P1 F2 1.555(16)
P1 F5 1.566(15)
P1 F4 1.575(16)
P1 F3 1.581(15)
P1 F6 1.581(16)
P1A F1A 1.558(6)
P1A F2A 1.560(8)
P1A F5A 1.568(7)
P1A F4A 1.577(7)
P1A F6A 1.582(8)
P1A F3A 1.617(5)
P2 F12 1.589(6)
P2 F8 1.590(5)
P2 F11 1.593(6)
P2 F9 1.594(6)
P2 F7 1.600(6)
P2 F10 1.603(5)
P2A F7A 1.582(16)
P2A F8A 1.586(16)
P2A F11A 1.587(16)
P2A F12A 1.591(16)
P2A F9A 1.600(16)
P2A F10A 1.609(16)
P3 F13 1.579(18)
P3 F19 1.584(18)
P3 F14 1.596(18)
P3 F16 1.599(18)
P3 F18 1.608(18)
P3 F17 1.611(17)
P3A F13A 1.578(5)
P3A F19A 1.591(4)
P3A F16A 1.594(4)
P3A F14A 1.598(4)
P3A F18A 1.604(4)
P3A F17A 1.612(4)

loop_
_geom_torsion_atom_site_label_1
_geom_torsion_atom_site_label_2
_geom_torsion_atom_site_label_3
_geom_torsion_atom_site_label_4
_geom_torsion
C14 N1 C2 C11 2.2(8)
Si1 N1 C2 C11 -172.2(4)
C14 N1 C2 C3 -178.1(5)
Si1 N1 C2 C3 7.6(6)
N1 C2 C3 N4 1.8(7)
C11 C2 C3 N4 -178.5(5)
N1 C2 C3 C8 -179.5(5)
C11 C2 C3 C8 0.3(8)
C2 C3 N4 C5 178.4(5)
C8 C3 N4 C5 -0.4(8)
C2 C3 N4 Si1 -10.3(6)
C8 C3 N4 Si1 171.0(4)
C3 N4 C5 C6 -1.3(8)
Si1 N4 C5 C6 -171.2(4)
N4 C5 C6 C7 3.1(9)
C5 C6 C7 C8 -3.2(10)
N4 C3 C8 C7 0.2(8)
C2 C3 C8 C7 -178.4(5)
N4 C3 C8 C9 -178.6(5)
C2 C3 C8 C9 2.7(8)
C6 C7 C8 C3 1.6(9)
C6 C7 C8 C9 -179.7(6)
C3 C8 C9 C10 -3.7(10)
C7 C8 C9 C10 177.6(6)
C8 C9 C10 C11 1.6(10)
N1 C2 C11 C12 -2.5(8)
C3 C2 C11 C12 177.8(5)
N1 C2 C11 C10 177.4(5)
C3 C2 C11 C10 -2.3(8)
C9 C10 C11 C2 1.4(9)
C9 C10 C11 C12 -178.8(6)
C2 C11 C12 C13 1.3(9)
C10 C11 C12 C13 -178.6(6)
C11 C12 C13 C14 0.0(10)
C2 N1 C14 C13 -0.7(8)
Si1 N1 C14 C13 172.5(4)
C12 C13 C14 N1 -0.4(9)
C28 N15 C16 C17 178.0(5)
Si1 N15 C16 C17 1.3(6)
C28 N15 C16 C25 -0.8(8)
Si1 N15 C16 C25 -177.6(4)
N15 C16 C17 N18 2.2(7)
C25 C16 C17 N18 -178.8(5)
N15 C16 C17 C22 -178.6(5)
C25 C16 C17 C22 0.3(8)
C16 C17 N18 C19 179.0(5)
C22 C17 N18 C19 -0.2(7)
C16 C17 N18 Si1 -4.8(6)
C22 C17 N18 Si1 176.1(4)
C17 N18 C19 C20 1.9(7)
Si1 N18 C19 C20 -173.8(4)
N18 C19 C20 C21 -2.0(8)
C19 C20 C21 C22 0.2(8)
C20 C21 C22 C17 1.5(8)
C20 C21 C22 C23 -178.3(5)
N18 C17 C22 C21 -1.5(8)
C16 C17 C22 C21 179.4(5)
N18 C17 C22 C23 178.2(5)
C16 C17 C22 C23 -0.8(8)
C21 C22 C23 C24 -179.4(6)
C17 C22 C23 C24 0.9(9)
C22 C23 C24 C25 -0.4(10)
N15 C16 C25 C26 -0.7(9)
C17 C16 C25 C26 -179.6(5)
N15 C16 C25 C24 179.0(5)
C17 C16 C25 C24 0.2(8)
C23 C24 C25 C16 -0.1(9)
C23 C24 C25 C26 179.6(6)
C16 C25 C26 C27 1.7(10)
C24 C25 C26 C27 -178.0(6)
C25 C26 C27 C28 -1.2(11)
C16 N15 C28 C27 1.5(8)
Si1 N15 C28 C27 177.6(4)
C26 C27 C28 N15 -0.5(10)
O1 C29 C30 O2 -1.1(6)
C42 C29 C30 O2 176.6(4)
O1 C29 C30 C31 178.5(4)
C42 C29 C30 C31 -3.8(7)
C29 C30 C31 C32 -175.0(5)
O2 C30 C31 C32 4.5(7)
C29 C30 C31 C44 4.5(7)
O2 C30 C31 C44 -175.9(4)
C44 C31 C32 C33 0.9(7)
C30 C31 C32 C33 -179.6(5)
C31 C32 C33 C34 -1.7(8)
C32 C33 C34 C35 2.1(9)
C33 C34 C35 C44 -1.7(8)
C33 C34 C35 C36 179.1(6)
C34 C35 C36 C37 178.2(6)
C44 C35 C36 C37 -1.0(9)
C35 C36 C37 C38 -0.3(9)
C36 C37 C38 C39 -176.1(6)
C36 C37 C38 C43 1.2(8)
C36 C37 C38 Ru1 -86.9(7)
C43 C38 C39 C40 0.2(8)
C37 C38 C39 C40 177.5(5)
Ru1 C38 C39 C40 55.3(5)
C43 C38 C39 Ru1 -55.0(4)
C37 C38 C39 Ru1 122.2(5)
C38 C39 C40 C41 -1.2(9)
Ru1 C39 C40 C41 54.7(5)
C38 C39 C40 Ru1 -55.9(5)
C39 C40 C41 C42 2.0(8)
Ru1 C40 C41 C42 56.5(5)
C39 C40 C41 Ru1 -54.5(5)
C40 C41 C42 C43 -1.9(8)
Ru1 C41 C42 C43 53.3(4)
C40 C41 C42 C29 179.2(5)
Ru1 C41 C42 C29 -125.6(5)
C40 C41 C42 Ru1 -55.2(5)
C30 C29 C42 C41 178.7(5)
O1 C29 C42 C41 -3.8(7)
C30 C29 C42 C43 -0.2(7)
O1 C29 C42 C43 177.3(4)
C30 C29 C42 Ru1 87.3(6)
O1 C29 C42 Ru1 -95.2(6)
C41 C42 C43 C44 -175.7(5)
C29 C42 C43 C44 3.3(7)
Ru1 C42 C43 C44 -123.1(5)
C41 C42 C43 C38 1.0(7)
C29 C42 C43 C38 180.0(4)
Ru1 C42 C43 C38 53.6(4)
C41 C42 C43 Ru1 -52.6(4)
C29 C42 C43 Ru1 126.3(4)
C39 C38 C43 C44 176.6(5)
C37 C38 C43 C44 -0.8(7)
Ru1 C38 C43 C44 122.6(5)
C39 C38 C43 C42 -0.1(7)
C37 C38 C43 C42 -177.5(5)
Ru1 C38 C43 C42 -54.1(4)
C39 C38 C43 Ru1 54.0(4)
C37 C38 C43 Ru1 -123.5(5)
C32 C31 C44 C35 -0.5(7)
C30 C31 C44 C35 180.0(4)
C32 C31 C44 C43 178.2(4)
C30 C31 C44 C43 -1.3(7)
C34 C35 C44 C31 0.9(7)
C36 C35 C44 C31 -179.9(5)
C34 C35 C44 C43 -177.9(5)
C36 C35 C44 C43 1.4(7)
C42 C43 C44 C31 -2.5(7)
C38 C43 C44 C31 -179.2(4)
Ru1 C43 C44 C31 -91.7(6)
C42 C43 C44 C35 176.2(5)
C38 C43 C44 C35 -0.5(7)
Ru1 C43 C44 C35 87.1(6)
C49 C45 C46 C47 0.2(7)
C50 C45 C46 C47 -176.5(6)
Ru1 C45 C46 C47 62.0(4)
C49 C45 C46 C51 177.3(6)
C50 C45 C46 C51 0.6(11)
Ru1 C45 C46 C51 -120.8(7)
C49 C45 C46 Ru1 -61.8(4)
C50 C45 C46 Ru1 121.4(7)
C45 C46 C47 C48 -0.8(7)
C51 C46 C47 C48 -177.9(6)
Ru1 C46 C47 C48 60.1(4)
C45 C46 C47 C52 175.7(5)
C51 C46 C47 C52 -1.4(10)
Ru1 C46 C47 C52 -123.3(6)
C45 C46 C47 Ru1 -61.0(4)
C51 C46 C47 Ru1 121.9(7)
C46 C47 C48 C49 1.1(6)
C52 C47 C48 C49 -175.3(5)
Ru1 C47 C48 C49 61.1(4)
C46 C47 C48 C53 177.2(6)
C52 C47 C48 C53 0.9(9)
Ru1 C47 C48 C53 -122.7(6)
C46 C47 C48 Ru1 -60.0(4)
C52 C47 C48 Ru1 123.6(6)
C46 C45 C49 C48 0.4(6)
C50 C45 C49 C48 177.3(6)
Ru1 C45 C49 C48 -62.0(4)
C46 C45 C49 C54 -178.2(6)
C50 C45 C49 C54 -1.4(10)
Ru1 C45 C49 C54 119.4(6)
C46 C45 C49 Ru1 62.4(4)
C50 C45 C49 Ru1 -120.8(6)
C47 C48 C49 C45 -0.9(6)
C53 C48 C49 C45 -177.1(5)
Ru1 C48 C49 C45 61.5(4)
C47 C48 C49 C54 177.7(5)
C53 C48 C49 C54 1.5(9)
Ru1 C48 C49 C54 -119.8(6)
C47 C48 C49 Ru1 -62.4(4)
C53 C48 C49 Ru1 121.4(6)
C30 C29 O1 Si1 4.6(5)
C42 C29 O1 Si1 -173.0(4)
C29 C30 O2 Si1 -3.0(5)
C31 C30 O2 Si1 177.4(3)
C30 O2 Si1 O1 4.8(3)
C30 O2 Si1 N18 98.8(3)
C30 O2 Si1 N4 -87.4(3)
C30 O2 Si1 N1 -170.3(3)
C29 O1 Si1 O2 -5.3(3)
C29 O1 Si1 N18 -98.3(3)
C29 O1 Si1 N4 86.8(3)
C29 O1 Si1 N15 178.5(3)
